data_4329924
loop_
_publ_author_name
'Vadapalli Chandrasekhar'
'Joydeb Goura'
'E. Carolina Sa\~nudo'

_publ_contact_author_address
; Department of Chemistry
Indian Institute of Technology Kanpur
Kanpur 208016
Uttarpradesh
India
;
_publ_contact_author_email vc@iitk.ac.in
_publ_contact_author_fax '+91-512-259 7436'
_publ_contact_author_name 'Prof. V. Chandrasekhar'
_publ_contact_author_phone '+91-512-259 7259'
_publ_section_title
;
 Carboxylate-Free Manganese(II) Phosphonate Assemblies: Synthesis,
 Structure, and Magnetism
;
_journal_name_full 'Inorganic Chemistry'
_journal_page_first 8479
_journal_page_last 8487
_journal_paper_doi 10.1021/ic301060j
_journal_volume 51
_journal_year 2012
_chemical_formula_moiety 'C41 H47 Cl2 Mn3 N15 O15 P2 '
_chemical_formula_sum 'C41 H47 Cl2 Mn3 N15 O15 P2'
_chemical_formula_weight 1287.60
_chemical_name_systematic
; 
 ? 
;
_space_group_IT_number 2
_symmetry_cell_setting triclinic
_symmetry_space_group_name_Hall '-P 1'
_symmetry_space_group_name_H-M 'P -1'
_atom_sites_solution_hydrogens geom
_atom_sites_solution_primary direct
_atom_sites_solution_secondary difmap
_audit_creation_method SHELXL-97
_cell_angle_alpha 96.125(5)
_cell_angle_beta 91.886(5)
_cell_angle_gamma 116.226(5)
_cell_formula_units_Z 2
_cell_length_a 14.040(5)
_cell_length_b 14.656(5)
_cell_length_c 14.828(5)
_cell_measurement_reflns_used 3548
_cell_measurement_temperature 100(2)
_cell_measurement_theta_max 24.85
_cell_measurement_theta_min 2.22
_cell_volume 2710.5(16)
_computing_cell_refinement 'Bruker SMART'
_computing_data_collection 'Bruker SMART'
_computing_data_reduction 'Bruker SAINT'
_computing_molecular_graphics 'Bruker SHELXTL'
_computing_publication_material 'Bruker SHELXTL'
_computing_structure_refinement 'SHELXL-97 (Sheldrick, 1997)'
_computing_structure_solution 'SHELXS-97 (Sheldrick, 1990)'
_diffrn_ambient_temperature 100(2)
_diffrn_measured_fraction_theta_full 0.966
_diffrn_measured_fraction_theta_max 0.966
_diffrn_measurement_device_type 'CCD area detector'
_diffrn_measurement_method 'phi and omega scans'
_diffrn_radiation_monochromator graphite
_diffrn_radiation_source 'fine-focus sealed tube'
_diffrn_radiation_type MoK\a
_diffrn_radiation_wavelength 0.71069
_diffrn_reflns_av_R_equivalents 0.0287
_diffrn_reflns_av_sigmaI/netI 0.0623
_diffrn_reflns_limit_h_max 16
_diffrn_reflns_limit_h_min -17
_diffrn_reflns_limit_k_max 17
_diffrn_reflns_limit_k_min -14
_diffrn_reflns_limit_l_max 16
_diffrn_reflns_limit_l_min -17
_diffrn_reflns_number 14518
_diffrn_reflns_theta_full 25.50
_diffrn_reflns_theta_max 25.50
_diffrn_reflns_theta_min 1.67
_exptl_absorpt_coefficient_mu 0.924
_exptl_absorpt_correction_T_max 1.00
_exptl_absorpt_correction_T_min 0.696922
_exptl_absorpt_correction_type empirical
_exptl_absorpt_process_details sadabs
_exptl_crystal_colour yellow
_exptl_crystal_density_diffrn 1.578
_exptl_crystal_description block
_exptl_crystal_F_000 1314
_exptl_crystal_size_max 0.14
_exptl_crystal_size_mid 0.12
_exptl_crystal_size_min 0.11
_refine_diff_density_max 1.875
_refine_diff_density_min -0.494
_refine_diff_density_rms 0.108
_refine_ls_extinction_method none
_refine_ls_goodness_of_fit_ref 1.029
_refine_ls_hydrogen_treatment mixed
_refine_ls_matrix_type full
_refine_ls_number_parameters 724
_refine_ls_number_reflns 9740
_refine_ls_number_restraints 2
_refine_ls_restrained_S_all 1.030
_refine_ls_R_factor_all 0.0823
_refine_ls_R_factor_gt 0.0615
_refine_ls_shift/su_max 0.003
_refine_ls_shift/su_mean 0.000
_refine_ls_structure_factor_coef Fsqd
_refine_ls_weighting_details 'calc w=1/[\s^2^(Fo^2^)+(0.1027P)^2^+0.5726P] where P=(Fo^2^+2Fc^2^)/3'
_refine_ls_weighting_scheme calc
_refine_ls_wR_factor_gt 0.1555
_refine_ls_wR_factor_ref 0.1772
_reflns_number_gt 7167
_reflns_number_total 9740
_reflns_threshold_expression >2sigma(I)
_cod_data_source_file ic301060j_si_002_3.cif
_cod_data_source_block Complex_3
_cod_original_formula_sum 'C41 H47 Cl2 Mn3 N15 O15 P2 '
_cod_database_code 4329924

loop_
_symmetry_equiv_pos_as_xyz
'x, y, z'
'-x, -y, -z'

loop_
_atom_site_label
_atom_site_type_symbol
_atom_site_fract_x
_atom_site_fract_y
_atom_site_fract_z
_atom_site_U_iso_or_equiv
_atom_site_adp_type
_atom_site_occupancy
_atom_site_symmetry_multiplicity
_atom_site_calc_flag
_atom_site_refinement_flags
Mn2 Mn 0.60490(4) 0.16204(4) 0.74449(3) 0.02556(12) Uani 1 1 d .
Mn3 Mn 0.78268(4) 0.46660(4) 0.79601(3) 0.02950(13) Uani 1 1 d .
Mn1 Mn 0.89862(4) 0.25989(4) 0.65130(3) 0.03067(13) Uani 1 1 d .
Cl1 Cl 0.43541(7) 0.42390(6) 0.28772(6) 0.0381(2) Uani 1 1 d .
Cl2 Cl 0.00453(6) 0.07914(7) 0.76628(6) 0.0377(2) Uani 1 1 d .
P2 P 0.82202(6) 0.28752(6) 0.85135(6) 0.02528(19) Uani 1 1 d .
P1 P 0.70473(7) 0.30325(7) 0.60706(6) 0.0294(2) Uani 1 1 d .
O2 O 0.87886(17) 0.40213(17) 0.84012(15) 0.0290(5) Uani 1 1 d .
O4 O 0.68509(17) 0.35813(18) 0.69273(15) 0.0319(6) Uani 1 1 d .
O3 O 0.83702(17) 0.22078(16) 0.77197(14) 0.0282(5) Uani 1 1 d .
O5 O 0.64848(17) 0.18717(18) 0.61249(15) 0.0328(6) Uani 1 1 d .
O11 O 0.0598(2) 0.0182(2) 0.74275(19) 0.0484(7) Uani 1 1 d .
O6 O 0.82397(18) 0.34022(19) 0.59688(16) 0.0377(6) Uani 1 1 d .
O1 O 0.70192(17) 0.25136(17) 0.85924(15) 0.0291(5) Uani 1 1 d .
O10 O 0.3855(2) 0.4851(2) 0.2623(3) 0.0760(11) Uani 1 1 d .
O9 O 0.5234(2) 0.4880(3) 0.3521(2) 0.0653(9) Uani 1 1 d .
O13 O 0.0770(2) 0.1863(2) 0.7721(2) 0.0497(7) Uani 1 1 d .
O12 O -0.0424(2) 0.0555(2) 0.8504(2) 0.0604(8) Uani 1 1 d .
O14 O -0.0782(2) 0.0547(2) 0.6947(2) 0.0533(8) Uani 1 1 d .
O7 O 0.3605(2) 0.3403(2) 0.3262(2) 0.0583(8) Uani 1 1 d .
N3 N 0.4475(2) 0.0286(2) 0.76772(18) 0.0268(6) Uani 1 1 d .
N9 N 1.0530(2) 0.3899(2) 0.70430(18) 0.0304(7) Uani 1 1 d .
N2 N 0.4776(2) 0.2148(2) 0.75498(18) 0.0279(6) Uani 1 1 d .
N10 N 1.0848(2) 0.4662(2) 0.77408(19) 0.0320(7) Uani 1 1 d .
H17 H 1.0422 0.4801 0.8068 0.038 Uiso 1 1 calc R
N4 N 0.6277(2) 0.0196(2) 0.7503(2) 0.0317(7) Uani 1 1 d .
N7 N 0.8242(2) 0.1256(2) 0.5446(2) 0.0383(8) Uani 1 1 d .
N1 N 0.4744(2) 0.3044(2) 0.74924(19) 0.0306(7) Uani 1 1 d .
H7 H 0.5279 0.3597 0.7391 0.037 Uiso 1 1 calc R
N8 N 1.0281(2) 0.2441(2) 0.57608(18) 0.0285(6) Uani 1 1 d .
N5 N 0.7086(2) -0.0041(2) 0.7422(2) 0.0361(8) Uani 1 1 d .
N6 N 0.7249(3) 0.0580(3) 0.5162(2) 0.0454(9) Uani 1 1 d .
N13 N 0.8224(2) 0.6287(2) 0.8486(2) 0.0446(9) Uani 1 1 d .
N11 N 0.9478(3) 0.5562(3) 0.6385(2) 0.0569(10) Uani 1 1 d .
H21 H 0.9379 0.4976 0.6109 0.068 Uiso 1 1 calc R
N14 N 0.6961(2) 0.4685(3) 0.9193(2) 0.0436(8) Uani 1 1 d .
C8 C 0.4422(3) -0.0645(2) 0.7731(2) 0.0281(8) Uani 1 1 d .
C13 C 1.2316(3) 0.4730(3) 0.7211(2) 0.0343(9) Uani 1 1 d .
H13 H 1.3029 0.4923 0.7125 0.041 Uiso 1 1 calc R
C12 C 1.1901(3) 0.5173(3) 0.7861(2) 0.0334(9) Uani 1 1 d .
H12 H 1.2293 0.5730 0.8303 0.040 Uiso 1 1 calc R
C15 C 1.1298(3) 0.3125(2) 0.5982(2) 0.0286(8) Uani 1 1 d .
C3 C 0.3802(2) 0.1497(3) 0.7716(2) 0.0281(8) Uani 1 1 d .
C9 C 0.5445(3) -0.0680(2) 0.7609(2) 0.0284(8) Uani 1 1 d .
C34 C 0.8800(3) 0.2716(3) 0.9567(2) 0.0309(8) Uani 1 1 d .
C35 C 0.9998(3) 0.3088(3) 0.9515(2) 0.0395(9) Uani 1 1 d .
H35A H 1.0119 0.2779 0.8955 0.059 Uiso 1 1 calc R
H35B H 1.0283 0.2897 1.0019 0.059 Uiso 1 1 calc R
H35C H 1.0343 0.3821 0.9539 0.059 Uiso 1 1 calc R
C4 C 0.3607(3) 0.0433(3) 0.7793(2) 0.0292(8) Uani 1 1 d .
C5 C 0.2650(3) -0.0345(3) 0.7959(2) 0.0347(9) Uani 1 1 d .
H5 H 0.2057 -0.0229 0.8036 0.042 Uiso 1 1 calc R
C19 C 1.0036(3) 0.1635(3) 0.5124(2) 0.0330(8) Uani 1 1 d .
C6 C 0.2594(3) -0.1300(3) 0.8009(2) 0.0323(9) Uani 1 1 d .
H6 H 0.1955 -0.1840 0.8115 0.039 Uiso 1 1 calc R
C21 C 0.8260(3) 0.0086(3) 0.4349(3) 0.0421(10) Uani 1 1 d .
H21A H 0.8495 -0.0272 0.3931 0.050 Uiso 1 1 calc R
C39 C 0.6978(3) 0.4459(3) 0.5050(3) 0.0432(10) Uani 1 1 d .
H39A H 0.6888 0.4802 0.5605 0.065 Uiso 1 1 calc R
H39B H 0.6652 0.4607 0.4543 0.065 Uiso 1 1 calc R
H39C H 0.7725 0.4695 0.4984 0.065 Uiso 1 1 calc R
C37 C 0.8264(3) 0.1583(3) 0.9703(2) 0.0359(9) Uani 1 1 d .
H37A H 0.7514 0.1361 0.9741 0.054 Uiso 1 1 calc R
H37B H 0.8572 0.1497 1.0255 0.054 Uiso 1 1 calc R
H37C H 0.8368 0.1180 0.9197 0.054 Uiso 1 1 calc R
N12 N 0.9001(2) 0.5704(3) 0.7098(2) 0.0444(9) Uani 1 1 d .
C16 C 1.2129(3) 0.3048(3) 0.5538(2) 0.0346(9) Uani 1 1 d .
H16 H 1.2832 0.3540 0.5681 0.042 Uiso 1 1 calc R
C14 C 1.1431(2) 0.3941(3) 0.6723(2) 0.0286(8) Uani 1 1 d .
C32 C 0.6399(4) 0.5395(6) 1.0310(3) 0.1027(19) Uani 1 1 d .
H32 H 0.6304 0.5884 1.0698 0.123 Uiso 1 1 calc R
C38 C 0.6451(3) 0.3298(3) 0.5079(2) 0.0319(8) Uani 1 1 d .
C7 C 0.3490(3) -0.1456(3) 0.7901(2) 0.0311(8) Uani 1 1 d .
H7A H 0.3463 -0.2096 0.7942 0.037 Uiso 1 1 calc R
C18 C 1.0816(3) 0.1490(3) 0.4665(3) 0.0398(9) Uani 1 1 d .
H18 H 1.0637 0.0923 0.4227 0.048 Uiso 1 1 calc R
N15 N 0.6296(3) 0.3973(4) 0.9683(2) 0.0653(12) Uani 1 1 d D
C2 C 0.3131(3) 0.1977(3) 0.7776(3) 0.0373(9) Uani 1 1 d .
H2 H 0.2419 0.1695 0.7898 0.045 Uiso 1 1 calc R
O8 O 0.4743(4) 0.3868(3) 0.2134(3) 0.1467(19) Uani 1 1 d .
C1 C 0.3772(3) 0.2960(3) 0.7613(2) 0.0345(9) Uani 1 1 d .
H1 H 0.3564 0.3479 0.7590 0.041 Uiso 1 1 calc R
C10 C 0.5736(3) -0.1482(3) 0.7589(3) 0.0382(9) Uani 1 1 d .
H10 H 0.5305 -0.2166 0.7648 0.046 Uiso 1 1 calc R
C36 C 0.8627(3) 0.3366(3) 1.0358(2) 0.0392(9) Uani 1 1 d .
H36A H 0.8912 0.4066 1.0240 0.059 Uiso 1 1 calc R
H36B H 0.8982 0.3334 1.0909 0.059 Uiso 1 1 calc R
H36C H 0.7877 0.3108 1.0422 0.059 Uiso 1 1 calc R
C17 C 1.1865(3) 0.2213(3) 0.4879(3) 0.0413(9) Uani 1 1 d .
H17A H 1.2400 0.2136 0.4576 0.050 Uiso 1 1 calc R
C25 C 0.9343(3) 0.6722(3) 0.7322(3) 0.0558(13) Uani 1 1 d .
C41 C 0.5265(3) 0.2918(3) 0.5144(3) 0.0434(10) Uani 1 1 d .
H41A H 0.4940 0.2196 0.5188 0.065 Uiso 1 1 calc R
H41B H 0.4954 0.3036 0.4610 0.065 Uiso 1 1 calc R
H41C H 0.5150 0.3280 0.5674 0.065 Uiso 1 1 calc R
C26 C 0.8899(3) 0.7063(3) 0.8081(3) 0.0553(12) Uani 1 1 d .
C22 C 0.7222(3) -0.0138(3) 0.4507(3) 0.0461(11) Uani 1 1 d .
H22 H 0.6612 -0.0689 0.4212 0.055 Uiso 1 1 calc R
C11 C 0.6797(3) -0.1030(3) 0.7464(3) 0.0426(10) Uani 1 1 d .
H11 H 0.7236 -0.1353 0.7416 0.051 Uiso 1 1 calc R
C28 C 0.8573(5) 0.8246(4) 0.9124(5) 0.110(2) Uani 1 1 d .
H28 H 0.8703 0.8911 0.9349 0.132 Uiso 1 1 calc R
C31 C 0.7039(3) 0.5579(4) 0.9578(3) 0.0574(11) Uani 1 1 d .
C20 C 0.8877(3) 0.0966(3) 0.4953(2) 0.0334(9) Uani 1 1 d .
C40 C 0.6658(3) 0.2760(3) 0.4224(2) 0.0477(11) Uani 1 1 d .
H40A H 0.7409 0.2966 0.4220 0.072 Uiso 1 1 calc R
H40B H 0.6411 0.2946 0.3695 0.072 Uiso 1 1 calc R
H40C H 0.6285 0.2031 0.4219 0.072 Uiso 1 1 calc R
C24 C 1.0082(4) 0.7241(4) 0.6728(3) 0.0731(16) Uani 1 1 d .
H24 H 1.0442 0.7948 0.6730 0.088 Uiso 1 1 calc R
C30 C 0.7727(3) 0.6484(3) 0.9190(3) 0.0646(12) Uani 1 1 d .
C29 C 0.7892(4) 0.7471(4) 0.9518(4) 0.0874(17) Uani 1 1 d .
H29 H 0.7535 0.7586 1.0001 0.105 Uiso 1 1 calc R
C23 C 1.0171(4) 0.6515(4) 0.6150(3) 0.0741(16) Uani 1 1 d .
H23 H 1.0614 0.6628 0.5679 0.089 Uiso 1 1 calc R
C33 C 0.5956(4) 0.4390(7) 1.0344(4) 0.115(3) Uani 1 1 d .
H33 H 0.5489 0.4045 1.0760 0.138 Uiso 1 1 calc R
C27 C 0.9095(4) 0.8097(3) 0.8390(4) 0.0823(18) Uani 1 1 d .
H27 H 0.9554 0.8644 0.8108 0.099 Uiso 1 1 calc R
O15 O 0.5741(5) 0.2061(5) 1.0020(4) 0.153(2) Uani 1 1 d G
H15A H 0.5157 0.1537 1.0062 0.229 Uiso 1 1 d GD
H15B H 0.6009 0.1960 0.9537 0.229 Uiso 1 1 d GD
H20 H 0.680(3) 0.064(3) 0.537(3) 0.047(13) Uiso 1 1 d .
H9 H 0.763(3) 0.037(2) 0.751(2) 0.020(9) Uiso 1 1 d .
H15 H 0.616(4) 0.3252(16) 0.961(5) 0.14(3) Uiso 1 1 d D

loop_
_atom_site_aniso_label
_atom_site_aniso_U_11
_atom_site_aniso_U_22
_atom_site_aniso_U_33
_atom_site_aniso_U_23
_atom_site_aniso_U_13
_atom_site_aniso_U_12
Mn2 0.0215(2) 0.0276(2) 0.0283(3) 0.0048(2) 0.0054(2) 0.01122(19)
Mn3 0.0310(3) 0.0264(2) 0.0280(3) 0.0052(2) 0.0047(2) 0.0096(2)
Mn1 0.0251(2) 0.0424(3) 0.0231(3) 0.0013(2) 0.0057(2) 0.0142(2)
Cl1 0.0498(5) 0.0346(4) 0.0385(5) 0.0114(3) 0.0103(4) 0.0249(4)
Cl2 0.0327(4) 0.0477(4) 0.0441(5) 0.0130(4) 0.0142(4) 0.0262(3)
P2 0.0248(4) 0.0302(4) 0.0213(4) 0.0030(3) 0.0048(3) 0.0126(3)
P1 0.0265(4) 0.0388(4) 0.0237(4) 0.0078(4) 0.0041(3) 0.0144(4)
O2 0.0273(11) 0.0314(11) 0.0264(11) 0.0039(9) 0.0068(9) 0.0111(9)
O4 0.0262(11) 0.0427(13) 0.0228(11) 0.0053(10) 0.0007(9) 0.0118(10)
O3 0.0305(11) 0.0319(11) 0.0224(11) 0.0021(9) 0.0044(9) 0.0142(9)
O5 0.0321(11) 0.0409(12) 0.0317(12) 0.0069(10) 0.0063(10) 0.0213(10)
O11 0.0446(13) 0.0514(14) 0.0638(18) 0.0107(13) 0.0138(13) 0.0332(11)
O6 0.0309(11) 0.0558(14) 0.0310(13) 0.0139(11) 0.0100(10) 0.0214(11)
O1 0.0282(11) 0.0326(11) 0.0262(12) 0.0026(9) 0.0030(9) 0.0136(9)
O10 0.0537(16) 0.0323(14) 0.128(3) 0.0181(16) -0.0449(18) 0.0086(13)
O9 0.0374(14) 0.081(2) 0.070(2) 0.0213(17) -0.0126(14) 0.0187(15)
O13 0.0444(14) 0.0451(14) 0.0659(18) 0.0096(13) 0.0150(13) 0.0245(12)
O12 0.0755(17) 0.0732(17) 0.0544(17) 0.0276(14) 0.0304(14) 0.0472(14)
O14 0.0379(13) 0.0720(18) 0.0558(17) 0.0075(14) 0.0078(13) 0.0300(13)
O7 0.0594(17) 0.0406(14) 0.075(2) 0.0203(14) 0.0236(15) 0.0188(13)
N3 0.0235(12) 0.0250(12) 0.0305(15) 0.0010(11) 0.0002(11) 0.0105(10)
N9 0.0298(13) 0.0370(14) 0.0257(14) 0.0041(12) 0.0080(11) 0.0158(12)
N2 0.0237(12) 0.0298(13) 0.0317(15) 0.0063(11) 0.0049(11) 0.0128(11)
N10 0.0341(14) 0.0381(14) 0.0268(15) 0.0015(12) 0.0066(12) 0.0193(12)
N4 0.0266(13) 0.0346(14) 0.0384(16) 0.0032(12) 0.0025(12) 0.0182(11)
N7 0.0340(15) 0.0498(17) 0.0285(15) 0.0013(13) 0.0036(13) 0.0173(13)
N1 0.0289(13) 0.0296(13) 0.0339(15) 0.0065(12) 0.0030(12) 0.0133(11)
N8 0.0317(13) 0.0306(13) 0.0286(14) 0.0091(11) 0.0097(11) 0.0172(11)
N5 0.0267(14) 0.0376(15) 0.0456(18) 0.0012(13) -0.0013(13) 0.0172(12)
N6 0.0324(16) 0.056(2) 0.0336(17) -0.0052(15) 0.0024(14) 0.0102(15)
N13 0.0396(15) 0.0315(14) 0.060(2) 0.0007(14) -0.0266(15) 0.0165(13)
N11 0.0344(17) 0.081(2) 0.050(2) 0.0354(18) 0.0052(15) 0.0150(17)
N14 0.0325(15) 0.0655(19) 0.0375(17) 0.0073(15) 0.0003(13) 0.0263(14)
C8 0.0301(16) 0.0284(15) 0.0250(16) 0.0013(13) -0.0002(13) 0.0129(13)
C13 0.0322(17) 0.0354(17) 0.039(2) 0.0100(15) 0.0069(15) 0.0171(14)
C12 0.0267(17) 0.0319(17) 0.0340(19) 0.0035(15) 0.0065(15) 0.0062(14)
C15 0.0286(16) 0.0302(16) 0.0286(17) 0.0096(13) 0.0089(14) 0.0129(13)
C3 0.0248(15) 0.0346(16) 0.0246(17) 0.0017(13) 0.0049(13) 0.0133(13)
C9 0.0294(15) 0.0302(16) 0.0272(17) 0.0014(13) -0.0010(14) 0.0155(13)
C34 0.0302(16) 0.0399(17) 0.0231(17) 0.0029(14) 0.0040(14) 0.0165(14)
C35 0.0335(18) 0.050(2) 0.0329(19) 0.0048(16) -0.0027(15) 0.0171(16)
C4 0.0262(15) 0.0323(16) 0.0279(17) 0.0017(14) 0.0062(13) 0.0125(13)
C5 0.0269(16) 0.0432(19) 0.0340(19) 0.0088(15) 0.0082(15) 0.0146(15)
C19 0.0399(17) 0.0384(17) 0.0274(17) 0.0066(14) 0.0089(14) 0.0228(14)
C6 0.0256(16) 0.0312(17) 0.0313(18) 0.0070(14) 0.0048(14) 0.0040(14)
C21 0.050(2) 0.0371(19) 0.0306(19) -0.0007(16) 0.0093(17) 0.0131(17)
C39 0.045(2) 0.048(2) 0.035(2) 0.0175(17) -0.0002(17) 0.0184(17)
C37 0.0416(18) 0.0417(18) 0.0274(18) 0.0112(15) 0.0079(15) 0.0194(15)
N12 0.0300(16) 0.0513(18) 0.0453(18) 0.0227(15) 0.0019(14) 0.0088(14)
C16 0.0313(16) 0.0375(17) 0.040(2) 0.0125(15) 0.0146(15) 0.0178(14)
C14 0.0258(15) 0.0363(16) 0.0322(17) 0.0169(14) 0.0141(13) 0.0182(13)
C32 0.099(3) 0.226(5) 0.032(2) -0.015(3) 0.002(2) 0.124(3)
C38 0.0298(16) 0.0403(18) 0.0241(17) 0.0094(14) -0.0015(14) 0.0135(14)
C7 0.0350(17) 0.0286(16) 0.0280(17) 0.0060(14) 0.0046(14) 0.0121(14)
C18 0.0469(19) 0.0411(18) 0.040(2) 0.0055(16) 0.0125(17) 0.0273(16)
N15 0.0379(17) 0.125(3) 0.0382(19) 0.035(2) 0.0122(15) 0.035(2)
C2 0.0268(16) 0.0430(18) 0.049(2) 0.0050(16) 0.0101(16) 0.0214(14)
O8 0.279(5) 0.058(2) 0.105(3) 0.0215(19) 0.130(3) 0.069(3)
C1 0.0298(16) 0.0376(17) 0.043(2) 0.0027(15) 0.0050(15) 0.0217(14)
C10 0.0399(18) 0.0345(17) 0.043(2) 0.0014(16) -0.0010(16) 0.0201(15)
C36 0.0430(19) 0.049(2) 0.0241(18) 0.0063(15) 0.0029(15) 0.0185(17)
C17 0.0403(18) 0.0461(19) 0.045(2) 0.0081(17) 0.0143(17) 0.0250(16)
C25 0.032(2) 0.0351(19) 0.074(3) 0.0366(19) -0.0280(19) -0.0127(17)
C41 0.0336(18) 0.056(2) 0.039(2) 0.0117(18) -0.0038(16) 0.0181(17)
C26 0.055(2) 0.039(2) 0.065(3) 0.010(2) -0.029(2) 0.0163(19)
C22 0.041(2) 0.044(2) 0.034(2) 0.0017(18) 0.0031(17) 0.0026(18)
C11 0.0504(19) 0.0396(18) 0.047(2) -0.0008(16) -0.0008(18) 0.0306(16)
C28 0.151(4) 0.077(3) 0.125(5) -0.034(3) -0.061(4) 0.086(3)
C31 0.0545(19) 0.092(3) 0.047(2) -0.015(2) -0.0118(19) 0.0583(19)
C20 0.0360(17) 0.0328(17) 0.0311(18) 0.0066(14) 0.0081(15) 0.0142(14)
C40 0.052(2) 0.066(2) 0.0293(19) 0.0023(18) -0.0021(17) 0.0314(19)
C24 0.057(3) 0.060(3) 0.070(3) 0.033(2) -0.024(2) -0.007(2)
C30 0.073(2) 0.070(2) 0.067(3) -0.030(2) -0.035(2) 0.0591(19)
C29 0.104(3) 0.068(3) 0.104(4) -0.029(3) -0.044(3) 0.064(2)
C23 0.040(2) 0.108(4) 0.059(3) 0.063(3) 0.006(2) 0.009(3)
C33 0.066(3) 0.256(7) 0.060(3) 0.070(4) 0.030(3) 0.093(4)
C27 0.091(3) 0.033(2) 0.103(4) 0.009(2) -0.052(3) 0.013(2)
O15 0.169(5) 0.190(5) 0.118(4) 0.051(4) 0.044(4) 0.089(4)

loop_
_atom_type_symbol
_atom_type_description
_atom_type_scat_dispersion_real
_atom_type_scat_dispersion_imag
_atom_type_scat_source
C C 0.0033 0.0016 'International Tables Vol C Tables 4.2.6.8 and 6.1.1.4'
H H 0.0000 0.0000 'International Tables Vol C Tables 4.2.6.8 and 6.1.1.4'
O O 0.0106 0.0060 'International Tables Vol C Tables 4.2.6.8 and 6.1.1.4'
P P 0.1023 0.0942 'International Tables Vol C Tables 4.2.6.8 and 6.1.1.4'
Cl Cl 0.1484 0.1585 'International Tables Vol C Tables 4.2.6.8 and 6.1.1.4'
Mn Mn 0.3368 0.7283 'International Tables Vol C Tables 4.2.6.8 and 6.1.1.4'
N N 0.0061 0.0033 'International Tables Vol C Tables 4.2.6.8 and 6.1.1.4'

loop_
_geom_angle_atom_site_label_1
_geom_angle_atom_site_label_2
_geom_angle_atom_site_label_3
_geom_angle
O1 Mn2 O5 122.67(9)
O1 Mn2 N2 98.16(10)
O5 Mn2 N2 102.23(10)
O1 Mn2 N4 99.06(10)
O5 Mn2 N4 97.91(10)
N2 Mn2 N4 140.40(10)
O1 Mn2 N3 116.68(9)
O5 Mn2 N3 120.62(9)
N2 Mn2 N3 70.15(10)
N4 Mn2 N3 70.26(10)
O4 Mn3 O2 102.48(10)
O4 Mn3 N13 136.88(11)
O2 Mn3 N13 119.67(10)
O4 Mn3 N14 111.63(10)
O2 Mn3 N14 100.75(11)
N13 Mn3 N14 71.06(13)
O4 Mn3 N12 97.35(11)
O2 Mn3 N12 95.90(11)
N13 Mn3 N12 71.17(13)
N14 Mn3 N12 142.17(13)
O3 Mn1 O6 107.22(10)
O3 Mn1 N9 99.00(10)
O6 Mn1 N9 99.46(11)
O3 Mn1 N7 109.74(10)
O6 Mn1 N7 94.54(11)
N9 Mn1 N7 142.54(11)
O3 Mn1 N8 134.71(10)
O6 Mn1 N8 117.92(10)
N9 Mn1 N8 71.26(10)
N7 Mn1 N8 71.47(10)
O8 Cl1 O7 109.2(2)
O8 Cl1 O9 108.2(3)
O7 Cl1 O9 111.17(19)
O8 Cl1 O10 112.6(3)
O7 Cl1 O10 108.6(2)
O9 Cl1 O10 107.04(19)
O12 Cl2 O13 111.06(18)
O12 Cl2 O14 109.36(18)
O13 Cl2 O14 108.24(18)
O12 Cl2 O11 110.07(18)
O13 Cl2 O11 109.90(16)
O14 Cl2 O11 108.14(17)
O3 P2 O2 111.55(13)
O3 P2 O1 109.19(12)
O2 P2 O1 111.24(13)
O3 P2 C34 109.08(15)
O2 P2 C34 107.54(14)
O1 P2 C34 108.16(14)
O4 P1 O6 112.00(13)
O4 P1 O5 107.75(13)
O6 P1 O5 111.07(14)
O4 P1 C38 108.46(16)
O6 P1 C38 108.45(15)
O5 P1 C38 109.05(14)
P2 O2 Mn3 116.49(12)
P1 O4 Mn3 133.86(14)
P2 O3 Mn1 129.38(14)
P1 O5 Mn2 109.78(13)
P1 O6 Mn1 118.09(14)
P2 O1 Mn2 114.68(13)
C4 N3 C8 119.6(3)
C4 N3 Mn2 120.3(2)
C8 N3 Mn2 120.1(2)
N10 N9 C14 105.5(3)
N10 N9 Mn1 134.5(2)
C14 N9 Mn1 119.4(2)
C3 N2 N1 105.7(3)
C3 N2 Mn2 119.7(2)
N1 N2 Mn2 134.6(2)
C12 N10 N9 111.3(3)
C9 N4 N5 104.9(3)
C9 N4 Mn2 119.4(2)
N5 N4 Mn2 135.7(2)
N6 N7 C20 106.3(3)
N6 N7 Mn1 134.8(3)
C20 N7 Mn1 118.8(2)
C1 N1 N2 111.1(3)
C15 N8 C19 120.2(3)
C15 N8 Mn1 119.9(2)
C19 N8 Mn1 119.8(2)
C11 N5 N4 112.6(3)
N7 N6 C22 111.3(3)
C26 N13 C30 119.3(4)
C26 N13 Mn3 121.0(3)
C30 N13 Mn3 119.6(3)
N12 N11 C23 109.0(4)
C31 N14 N15 105.7(4)
C31 N14 Mn3 118.4(3)
N15 N14 Mn3 135.9(3)
N3 C8 C7 121.3(3)
N3 C8 C9 113.2(3)
C7 C8 C9 125.5(3)
C14 C13 C12 104.2(3)
N10 C12 C13 108.0(3)
N8 C15 C16 121.7(3)
N8 C15 C14 113.2(3)
C16 C15 C14 125.1(3)
N2 C3 C2 111.1(3)
N2 C3 C4 117.1(3)
C2 C3 C4 131.8(3)
N4 C9 C10 110.9(3)
N4 C9 C8 117.0(3)
C10 C9 C8 132.1(3)
C36 C34 C35 108.9(3)
C36 C34 C37 110.2(3)
C35 C34 C37 110.3(3)
C36 C34 P2 108.8(3)
C35 C34 P2 109.3(2)
C37 C34 P2 109.4(2)
N3 C4 C5 122.1(3)
N3 C4 C3 112.7(3)
C5 C4 C3 125.2(3)
C4 C5 C6 118.3(3)
N8 C19 C18 121.7(3)
N8 C19 C20 113.1(3)
C18 C19 C20 125.2(3)
C5 C6 C7 120.0(3)
C22 C21 C20 104.7(3)
N11 N12 C25 108.1(4)
N11 N12 Mn3 134.7(3)
C25 N12 Mn3 117.2(3)
C17 C16 C15 117.5(3)
N9 C14 C13 111.0(3)
N9 C14 C15 116.1(3)
C13 C14 C15 132.8(3)
C33 C32 C31 107.1(5)
C41 C38 C40 110.6(3)
C41 C38 C39 109.5(3)
C40 C38 C39 109.3(3)
C41 C38 P1 110.0(2)
C40 C38 P1 108.5(3)
C39 C38 P1 109.0(2)
C8 C7 C6 118.7(3)
C17 C18 C19 118.0(3)
C33 N15 N14 111.7(5)
C1 C2 C3 103.8(3)
N1 C1 C2 108.3(3)
C11 C10 C9 104.2(3)
C16 C17 C18 120.8(4)
N12 C25 C24 109.0(5)
N12 C25 C26 117.9(4)
C24 C25 C26 133.1(4)
N13 C26 C27 120.4(5)
N13 C26 C25 112.7(4)
C27 C26 C25 126.9(5)
N6 C22 C21 107.7(3)
N5 C11 C10 107.4(3)
C29 C28 C27 122.3(5)
N14 C31 C32 108.1(5)
N14 C31 C30 117.1(4)
C32 C31 C30 134.8(5)
N7 C20 C21 109.9(3)
N7 C20 C19 116.4(3)
C21 C20 C19 133.6(4)
C23 C24 C25 106.2(4)
N13 C30 C29 122.5(5)
N13 C30 C31 113.6(4)
C29 C30 C31 123.9(5)
C28 C29 C30 118.2(6)
C24 C23 N11 107.6(4)
N15 C33 C32 107.4(5)
C28 C27 C26 117.2(5)

loop_
_geom_bond_atom_site_label_1
_geom_bond_atom_site_label_2
_geom_bond_distance
Mn2 O1 2.064(2)
Mn2 O5 2.092(2)
Mn2 N2 2.243(3)
Mn2 N4 2.257(3)
Mn2 N3 2.280(3)
Mn3 O4 2.041(2)
Mn3 O2 2.085(2)
Mn3 N13 2.228(3)
Mn3 N14 2.233(3)
Mn3 N12 2.236(3)
Mn1 O3 2.040(2)
Mn1 O6 2.091(3)
Mn1 N9 2.205(3)
Mn1 N7 2.209(3)
Mn1 N8 2.248(3)
Cl1 O8 1.408(4)
Cl1 O7 1.408(3)
Cl1 O9 1.423(3)
Cl1 O10 1.431(3)
Cl2 O12 1.433(3)
Cl2 O13 1.436(3)
Cl2 O14 1.440(3)
Cl2 O11 1.444(3)
P2 O3 1.529(2)
P2 O2 1.539(2)
P2 O1 1.541(2)
P2 C34 1.821(3)
P1 O4 1.529(3)
P1 O6 1.534(3)
P1 O5 1.540(3)
P1 C38 1.828(3)
N3 C4 1.341(4)
N3 C8 1.345(4)
N9 N10 1.342(4)
N9 C14 1.344(4)
N2 C3 1.327(4)
N2 N1 1.344(4)
N10 C12 1.324(4)
N4 C9 1.329(4)
N4 N5 1.332(4)
N7 N6 1.324(4)
N7 C20 1.350(5)
N1 C1 1.335(4)
N8 C15 1.335(4)
N8 C19 1.336(4)
N5 C11 1.330(5)
N6 C22 1.339(5)
N13 C26 1.336(5)
N13 C30 1.350(6)
N11 N12 1.316(5)
N11 C23 1.394(6)
N14 C31 1.328(6)
N14 N15 1.354(5)
C8 C7 1.378(5)
C8 C9 1.476(5)
C13 C14 1.378(5)
C13 C12 1.388(5)
C15 C16 1.400(5)
C15 C14 1.476(5)
C3 C2 1.403(5)
C3 C4 1.477(5)
C9 C10 1.403(5)
C34 C36 1.526(5)
C34 C35 1.529(5)
C34 C37 1.530(5)
C4 C5 1.376(5)
C5 C6 1.377(5)
C19 C18 1.390(5)
C19 C20 1.477(5)
C6 C7 1.385(5)
C21 C22 1.380(6)
C21 C20 1.389(5)
C39 C38 1.534(5)
N12 C25 1.349(5)
C16 C17 1.382(5)
C32 C33 1.330(10)
C32 C31 1.403(7)
C38 C41 1.515(5)
C38 C40 1.525(5)
C18 C17 1.383(5)
N15 C33 1.313(8)
C2 C1 1.375(5)
C10 C11 1.365(5)
C25 C24 1.391(7)
C25 C26 1.451(7)
C26 C27 1.435(7)
C28 C29 1.328(9)
C28 C27 1.383(9)
C31 C30 1.447(7)
C24 C23 1.346(8)
C30 C29 1.388(7)
